data_2011891
loop_
_publ_author_name
'Castellari, Carlo'
'Comelli, Fabio'
'Ottani, Stefano'

_publ_section_title
;
 Anti-inflammatory drugs. IX. Hydrated diethylammonium
 [2-(2,6-dichlorophenylamino)phenyl]acetate
 (HDEA&#x00B7;D&#x00B7;H~2~O)
;
_journal_issue 4
_journal_name_full 'Acta Crystallographica Section C'
_journal_page_first 437
_journal_page_last 438
_journal_paper_doi 10.1107/S010827010002076X
_journal_volume 57
_journal_year 2001
_chemical_formula_iupac 'C4 H12 N 1+, C14 H10 Cl2 N O2 1-, H2 O'
_chemical_formula_moiety 'C4 H12 N 1+, C14 H10 Cl2 N O2 1-, H2 O'
_chemical_formula_sum 'C18 H24 Cl2 N2 O3'
_chemical_formula_weight 387.29
_chemical_name_systematic
;
Diethylammonium [2-(2,6-dichlorophenylamino)phenyl]acetate hydrate
;
_space_group_IT_number 14
_symmetry_cell_setting monoclinic
_symmetry_space_group_name_Hall '-P 2yab'
_symmetry_space_group_name_H-M 'P 1 21/a 1'
_audit_creation_method SHELXL
_cell_angle_alpha 90.00
_cell_angle_beta 107.544(3)
_cell_angle_gamma 90.00
_cell_formula_units_Z 4
_cell_length_a 11.7490(10)
_cell_length_b 12.2960(10)
_cell_length_c 14.5910(10)
_cell_measurement_reflns_used 5166
_cell_measurement_temperature 293(2)
_cell_measurement_theta_max 26.08
_cell_measurement_theta_min 2.45
_cell_volume 2009.9(3)
_computing_cell_refinement SMART
_computing_data_collection 'SMART (Bruker, 1998)'
_computing_data_reduction 'SAINT-Plus (Bruker, 1999)'
_computing_molecular_graphics 'ORTEPII (Johnson, 1976)'
_computing_structure_refinement 'SHELXL93 (Sheldrick, 1993)'
_computing_structure_solution 'SHELXS86 (Sheldrick, 1990)'
_diffrn_ambient_temperature 293(2)
_diffrn_measurement_device 'Bruker SMART 2000 CDD'
_diffrn_measurement_method /w
_diffrn_radiation_monochromator graphite
_diffrn_radiation_source 'fine-focus sealed tube'
_diffrn_radiation_type MoK\a
_diffrn_radiation_wavelength .71073
_diffrn_reflns_av_R_equivalents .0837
_diffrn_reflns_av_sigmaI/netI .0586
_diffrn_reflns_limit_h_max 16
_diffrn_reflns_limit_h_min -16
_diffrn_reflns_limit_k_max 17
_diffrn_reflns_limit_k_min -17
_diffrn_reflns_limit_l_max 20
_diffrn_reflns_limit_l_min -20
_diffrn_reflns_number 26140
_diffrn_reflns_theta_max 30.08
_diffrn_reflns_theta_min 1.46
_diffrn_standards_decay_% <2
_diffrn_standards_interval_count 20
_diffrn_standards_number 112
_exptl_absorpt_coefficient_mu .341
_exptl_absorpt_correction_type none
_exptl_crystal_colour colourless
_exptl_crystal_density_diffrn 1.280
_exptl_crystal_density_method 'not measured'
_exptl_crystal_description block
_exptl_crystal_F_000 816
_exptl_crystal_size_max .5
_exptl_crystal_size_mid .4
_exptl_crystal_size_min .3
_refine_diff_density_max .268
_refine_diff_density_min -.364
_refine_ls_extinction_method none
_refine_ls_goodness_of_fit_all .900
_refine_ls_goodness_of_fit_ref 1.055
_refine_ls_hydrogen_treatment mixed
_refine_ls_matrix_type full
_refine_ls_number_parameters 250
_refine_ls_number_reflns 5882
_refine_ls_number_restraints 58
_refine_ls_restrained_S_all .898
_refine_ls_restrained_S_obs 1.046
_refine_ls_R_factor_all .097
_refine_ls_R_factor_gt .048
_refine_ls_shift/su_max -.001
_refine_ls_structure_factor_coef Fsqd
_refine_ls_weighting_details 'calc w = 1/[\s^2^(Fo^2^)+(0.0776P)^2^] where P = (Fo^2^+2Fc^2^)/3'
_refine_ls_weighting_scheme sigma
_refine_ls_wR_factor_all .146
_refine_ls_wR_factor_ref .121
_reflns_number_gt 3025
_reflns_number_total 5884
_reflns_threshold_expression I>2\s(I)
_cod_data_source_file na1485.cif
_cod_data_source_block I
_cod_original_sg_symbol_H-M 'P 21/a'
_cod_database_code 2011891
_cod_database_fobs_code 2011891

loop_
_symmetry_equiv_pos_as_xyz
'x, y, z'
'-x+1/2, y+1/2, -z'
'-x, -y, -z'
'x-1/2, -y-1/2, z'

loop_
_atom_site_aniso_label
_atom_site_aniso_U_11
_atom_site_aniso_U_22
_atom_site_aniso_U_33
_atom_site_aniso_U_12
_atom_site_aniso_U_13
_atom_site_aniso_U_23
O3W .0667(10) .0666(10) .0872(12) -.0220(8) .0369(9) -.0128(9)
N2 .0496(9) .0696(11) .0555(10) -.0203(8) -.0046(8) .0171(8)
C17 .093(2) .120(2) .0533(13) -.051(2) .0002(12) .0195(13)
C18 .111(2) .163(3) .065(2) -.054(2) .038(2) -.022(2)
C15 .0678(15) .0607(14) .120(2) -.0096(12) -.0130(14) .0277(13)
C16 .081(2) .078(2) .132(3) .0072(14) .023(2) -.005(2)
Cl1 .0594(3) .0665(3) .0995(4) -.0112(2) .0194(3) -.0258(3)
Cl2 .0501(3) .0714(3) .0726(3) -.0133(2) .0105(2) -.0135(2)
N1 .0286(7) .0666(10) .0448(8) -.0012(6) .0035(6) .0075(7)
C1 .0322(8) .0484(9) .0447(9) -.0017(6) .0076(7) -.0054(7)
C2 .0404(8) .0447(9) .0453(9) -.0055(7) .0089(7) -.0086(7)
C3 .0561(11) .0561(11) .0587(11) -.0151(9) .0235(9) -.0099(8)
C4 .0430(10) .0776(14) .0826(15) -.0124(10) .0286(10) -.0207(12)
C5 .0346(9) .0735(13) .0773(14) .0034(9) .0112(9) -.0123(11)
C6 .0397(9) .0614(11) .0564(11) .0066(8) .0068(8) -.0012(8)
C7 .0303(7) .0507(9) .0492(9) .0054(7) .0083(7) .0060(7)
C8 .0401(9) .0460(9) .0699(12) .0049(7) .0181(8) .0015(8)
C9 .0609(12) .0497(11) .103(2) .0126(9) .0416(13) .0193(11)
C10 .0716(14) .0782(15) .0686(14) .0272(12) .0305(12) .0281(12)
C11 .0531(11) .0807(14) .0498(11) .0192(10) .0106(9) .0115(9)
C12 .0349(8) .0572(10) .0520(10) .0063(7) .0082(7) .0045(8)
C13 .0534(10) .0483(10) .0484(10) .0011(8) .0064(8) .0015(7)
C14 .0393(9) .0662(12) .0461(10) .0060(8) .0080(7) -.0006(8)
O1 .0718(10) .0796(10) .0581(8) -.0245(8) -.0082(7) .0057(7)
O2 .0469(7) .1058(11) .0495(8) .0030(7) .0030(6) .0173(7)

loop_
_atom_site_label
_atom_site_fract_x
_atom_site_fract_y
_atom_site_fract_z
_atom_site_U_iso_or_equiv
_atom_site_thermal_displace_type
_atom_site_calc_flag
_atom_site_refinement_flags
_atom_site_occupancy
_atom_site_disorder_group
_atom_site_type_symbol
O3W .37858(14) .36066(13) .05331(13) .0705(4) Uani d D 1 . O
H1W .4022(19) .4078(16) .0898(14) .065(7) Uiso d D 1 . H
H2W .417(2) .353(2) .0161(16) .089(9) Uiso d D 1 . H
N2 .24273(15) .17862(15) .06555(12) .0628(5) Uani d D 1 . N
H11 .1704(18) .1806(16) .0167(14) .069(6) Uiso d D 1 . H
H12 .2904(19) .2386(17) .0596(15) .082(7) Uiso d D 1 . H
C17 .2162(3) .1836(3) .1587(2) .0938(9) Uani d D 1 . C
H13 .2895 .1738 .2110 .113 Uiso calc R 1 . H
H14 .1621 .1251 .1618 .113 Uiso calc R 1 . H
C18 .1613(3) .2898(3) .1699(2) .1103(11) Uani d DU 1 . C
H15 .2157 .3476 .1685 .128(4) Uiso calc R 1 . H
H16 .1440 .2911 .2302 .128(4) Uiso calc R 1 . H
H17 .0886 .2993 .1183 .128(4) Uiso calc R 1 . H
C15 .3127(2) .0806(2) .0526(2) .0920(9) Uani d D 1 . C
H18 .3871 .0776 .1046 .110 Uiso calc R 1 . H
H19 .2677 .0153 .0557 .110 Uiso calc R 1 . H
C16 .3392(3) .0839(2) -.0416(2) .0989(9) Uani d DU 1 . C
H20 .3833 .0200 -.0479 .128(4) Uiso calc R 1 . H
H21 .3856 .1475 -.0441 .128(4) Uiso calc R 1 . H
H22 .2656 .0862 -.0932 .128(4) Uiso calc R 1 . H
Cl1 .49102(5) .30953(5) .34141(5) .0761(2) Uani d D 1 . Cl
Cl2 .75567(4) .63886(4) .54114(4) .0665(2) Uani d D 1 . Cl
N1 .62960(12) .51678(13) .36216(10) .0483(4) Uani d . 1 . N
H1 .568(2) .5098(17) .3138(16) .075(7) Uiso d . 1 . H
C1 .73342(14) .53617(13) .33572(11) .0426(4) Uani d D 1 . C
C2 .72775(14) .61209(13) .26303(12) .0443(4) Uani d D 1 . C
C3 .8304(2) .6286(2) .23471(14) .0556(5) Uani d D 1 . C
H2 .8275 .6769 .18501 .067 Uiso calc RD 1 . H
C4 .9357(2) .5746(2) .2791(2) .0656(6) Uani d D 1 . C
H3 1.0029 .5869 .2594 .079 Uiso calc RD 1 . H
C5 .9411(2) .5033(2) .3519(2) .0631(5) Uani d D 1 . C
H4 1.0127 .4686 .3828 .076 Uiso calc RD 1 . H
C6 .8404(2) .4823(2) .38003(13) .0542(4) Uani d D 1 . C
H5 .8442 .4321 .42858 .065 Uiso calc RD 1 . H
C7 .63058(14) .46594(13) .44787(12) .0442(4) Uani d D 1 . C
C8 .56979(15) .36909(14) .45045(14) .0517(4) Uani d D 1 . C
C9 .5697(2) .3203(2) .5358(2) .0675(6) Uani d D 1 . C
H6 .5281 .2558 .5351 .081 Uiso calc RD 1 . H
C10 .6314(2) .3678(2) .6218(2) .0707(6) Uani d D 1 . C
H7 .6329 .3344 .6794 .085 Uiso calc RD 1 . H
C11 .6905(2) .4638(2) .62313(14) .0623(5) Uani d D 1 . C
H8 .7318 .4961 .68133 .075 Uiso calc RD 1 . H
C12 .68864(14) .51274(15) .53720(12) .0491(4) Uani d D 1 . C
C13 .6175(2) .67962(15) .22115(13) .0520(4) Uani d D 1 . C
H9 .6395 .74371 .19163 .062 Uiso calc RD 1 . H
H10 .5884 .70406 .27323 .062 Uiso calc RD 1 . H
C14 .5153(2) .6220(2) .14635(12) .0516(4) Uani d . 1 . C
O1 .47567(14) .53628(13) .16993(10) .0760(5) Uani d . 1 . O
O2 .47698(12) .66754(13) .06538(9) .0699(4) Uani d . 1 . O

loop_
_atom_type_symbol
_atom_type_description
_atom_type_scat_dispersion_real
_atom_type_scat_dispersion_imag
_atom_type_scat_source
C C .0033 .0016 'International Tables Vol C Tables 4.2.6.8 and 6.1.1.4'
H H .0000 .0000 'International Tables Vol C Tables 4.2.6.8 and 6.1.1.4'
Cl Cl .1484 .1585 'International Tables Vol C Tables 4.2.6.8 and 6.1.1.4'
N N .0061 .0033 'International Tables Vol C Tables 4.2.6.8 and 6.1.1.4'
O O .0106 .0060 'International Tables Vol C Tables 4.2.6.8 and 6.1.1.4'

loop_
_geom_angle_atom_site_label_1
_geom_angle_atom_site_label_2
_geom_angle_atom_site_label_3
_geom_angle
_geom_angle_publ_flag
H1W O3W H2W 113(3) ?
C17 N2 C15 114.9(2) ?
C17 N2 H11 107.8(13) ?
C15 N2 H11 109.5(13) ?
C17 N2 H12 110.2(13) ?
C15 N2 H12 104.6(14) ?
H11 N2 H12 109.8(18) ?
N2 C17 C18 110.7(2) ?
N2 C17 H13 109.49(13) ?
C18 C17 H13 109.49(15) ?
N2 C17 H14 109.49(12) ?
C18 C17 H14 109.49(15) ?
H13 C17 H14 108.1 ?
C17 C18 H15 109.47(15) ?
C17 C18 H16 109.47(14) ?
H15 C18 H16 109.5 ?
C17 C18 H17 109.47(15) ?
H15 C18 H17 109.5 ?
H16 C18 H17 109.5 ?
C16 C15 N2 111.5(2) ?
C16 C15 H18 109.32(14) ?
N2 C15 H18 109.32(11) ?
C16 C15 H19 109.32(14) ?
N2 C15 H19 109.32(11) ?
H18 C15 H19 108.0 ?
C15 C16 H20 109.47(14) ?
C15 C16 H21 109.47(14) ?
H20 C16 H21 109.5 ?
C15 C16 H22 109.47(14) ?
H20 C16 H22 109.5 ?
H21 C16 H22 109.5 ?
C7 N1 C1 123.27(14) ?
C7 N1 H1 118.3(15) ?
C1 N1 H1 112.5(15) ?
C6 C1 C2 119.9(2) ?
C6 C1 N1 121.8(2) ?
C2 C1 N1 118.30(14) ?
C1 C2 C3 118.1(2) ?
C1 C2 C13 120.9(2) ?
C3 C2 C13 120.8(2) ?
C4 C3 C2 121.4(2) ?
C4 C3 H2 119.32(12) ?
C2 C3 H2 119.32(11) ?
C5 C4 C3 119.9(2) ?
C5 C4 H3 120.03(11) ?
C3 C4 H3 120.03(12) ?
C4 C5 C6 120.4(2) ?
C4 C5 H4 119.80(11) ?
C6 C5 H4 119.80(12) ?
C5 C6 C1 120.2(2) ?
C5 C6 H5 119.89(12) ?
C1 C6 H5 119.89(11) ?
C8 C7 N1 122.7(2) ?
C8 C7 C12 115.8(2) ?
N1 C7 C12 121.4(2) ?
C9 C8 C7 122.3(2) ?
C9 C8 Cl1 119.7(2) ?
C7 C8 Cl1 118.00(14) ?
C10 C9 C8 119.6(2) ?
C10 C9 H6 120.19(13) ?
C8 C9 H6 120.19(13) ?
C11 C10 C9 120.3(2) ?
C11 C10 H7 119.84(12) ?
C9 C10 H7 119.84(13) ?
C10 C11 C12 119.6(2) ?
C10 C11 H8 120.22(12) ?
C12 C11 H8 120.22(12) ?
C11 C12 C7 122.3(2) ?
C11 C12 Cl2 118.4(2) ?
C7 C12 Cl2 119.21(13) ?
C2 C13 C14 115.36(15) ?
C2 C13 H9 108.43(10) ?
C14 C13 H9 108.43(10) ?
C2 C13 H10 108.43(10) ?
C14 C13 H10 108.43(10) ?
H9 C13 H10 107.5 ?
O1 C14 O2 125.4(2) y
O1 C14 C13 118.3(2) ?
O2 C14 C13 116.3(2) ?

loop_
_geom_bond_atom_site_label_1
_geom_bond_atom_site_label_2
_geom_bond_site_symmetry_2
_geom_bond_distance
_geom_bond_publ_flag
O3W H1W . .78(2) ?
O3W H2W . .81(2) ?
N2 C17 . 1.485(3) y
N2 C15 . 1.502(3) y
N2 H11 . .93(2) ?
N2 H12 . .95(2) ?
C17 C18 . 1.488(4) ?
C17 H13 . .97 ?
C17 H14 . .97 ?
C18 H15 . .96 ?
C18 H16 . .96 ?
C18 H17 . .96 ?
C15 C16 . 1.499(4) ?
C15 H18 . .97 ?
C15 H19 . .97 ?
C16 H20 . .96 ?
C16 H21 . .96 ?
C16 H22 . .96 ?
Cl1 C8 . 1.743(2) ?
Cl2 C12 . 1.732(2) ?
N1 C7 . 1.395(2) ?
N1 C1 . 1.406(2) ?
N1 H1 . .85(2) ?
C1 C6 . 1.395(2) ?
C1 C2 . 1.399(2) ?
C2 C3 . 1.403(2) ?
C2 C13 . 1.505(2) ?
C3 C4 . 1.381(3) ?
C3 H2 . .93 ?
C4 C5 . 1.363(3) ?
C4 H3 . .93 ?
C5 C6 . 1.389(3) ?
C5 H4 . .93 ?
C6 H5 . .93 ?
C7 C8 . 1.395(2) ?
C7 C12 . 1.400(2) ?
C8 C9 . 1.382(3) ?
C9 C10 . 1.377(3) ?
C9 H6 . .93 ?
C10 C11 . 1.367(3) ?
C10 H7 . .93 ?
C11 C12 . 1.385(3) ?
C11 H8 . .93 ?
C13 C14 . 1.531(2) ?
C13 H9 . .97 ?
C13 H10 . .97 ?
C14 O1 . 1.242(2) y
C14 O2 . 1.261(2) y

loop_
_geom_hbond_atom_site_label_D
_geom_hbond_atom_site_label_H
_geom_hbond_atom_site_label_A
_geom_hbond_site_symmetry_A
_geom_hbond_distance_DH
_geom_hbond_distance_HA
_geom_hbond_distance_DA
_geom_hbond_angle_DHA
N1 H1 Cl1 . .85(2) 2.69(2) 2.990(2) 102(2)
N1 H1 O1 . .85(2) 2.08(2) 2.853(2) 151(2)
O3W H1W O1 . .78(2) 2.00(2) 2.773(2) 172(2)
O3W H2W O2 3_665 .81(2) 1.98(2) 2.788(2) 175(3)
N2 H11 O2 2_545 .93(2) 1.79(2) 2.713(2) 170(2)
N2 H12 O3W . .95(2) 1.84(2) 2.786(2) 176(2)
C5 H4 Cl2 3_766 .93 2.93 3.851(2) 173

loop_
_geom_torsion_atom_site_label_1
_geom_torsion_atom_site_label_2
_geom_torsion_atom_site_label_3
_geom_torsion_atom_site_label_4
_geom_torsion
_geom_torsion_publ_flag
C15 N2 C17 C18 172.5(2) ?
C17 N2 C15 C16 -178.1(2) ?
C7 N1 C1 C6 16.8(3) y
C7 N1 C1 C2 -163.0(2) ?
C6 C1 C2 C3 2.2(2) ?
N1 C1 C2 C3 -177.96(15) ?
C6 C1 C2 C13 -173.7(2) ?
N1 C1 C2 C13 6.1(2) ?
C1 C2 C3 C4 -2.2(3) ?
C13 C2 C3 C4 173.7(2) ?
C2 C3 C4 C5 .2(3) ?
C3 C4 C5 C6 1.8(3) ?
C4 C5 C6 C1 -1.7(3) ?
C2 C1 C6 C5 -.4(3) ?
N1 C1 C6 C5 179.8(2) ?
C1 N1 C7 C8 -119.8(2) ?
C1 N1 C7 C12 63.4(2) y
N1 C7 C8 C9 -178.9(2) ?
C12 C7 C8 C9 -1.9(2) ?
N1 C7 C8 Cl1 .6(2) ?
C12 C7 C8 Cl1 177.63(12) ?
C7 C8 C9 C10 -.1(3) ?
Cl1 C8 C9 C10 -179.66(15) ?
C8 C9 C10 C11 1.4(3) ?
C9 C10 C11 C12 -.5(3) ?
C10 C11 C12 C7 -1.7(3) ?
C10 C11 C12 Cl2 175.62(15) ?
C8 C7 C12 C11 2.8(2) ?
N1 C7 C12 C11 179.9(2) ?
C8 C7 C12 Cl2 -174.50(12) ?
N1 C7 C12 Cl2 2.5(2) ?
C1 C2 C13 C14 -79.5(2) ?
C3 C2 C13 C14 104.7(2) ?
C2 C13 C14 O1 56.8(2) ?
C2 C13 C14 O2 -124.2(2) ?

loop_
_cod_related_entry_id
_cod_related_entry_database
_cod_related_entry_code
1 ChemSpider 21135304
